data_1513810
loop_
_publ_author_name
'Jalarvo, Niina'
'Gourdon, Olivier'
'Ehlers, Georg'
'Tyagi, Madhusudan'
'Kumar, Sanat K.'
'Dobbs, Kerwin D.'
'Smalley, Robert J.'
'Guise, William E.'
'Ramirez-Cuesta, Anibal'
'Wildgruber, Christoph'
'Crawford, Michael K.'

_publ_section_title
;
 Structure and Dynamics of Octamethyl-POSS Nanoparticles
;
_journal_issue 10
_journal_name_full 'The Journal of Physical Chemistry C'
_journal_page_first 5579
_journal_paper_doi 10.1021/jp412228r
_journal_volume 118
_journal_year 2014
_chemical_formula_sum 'C8 H24 O12 Si8'
_chemical_formula_weight 537
_space_group_IT_number 148
_symmetry_cell_setting trigonal
_symmetry_Int_Tables_number 148
_symmetry_space_group_name_Hall '-R 3'
_symmetry_space_group_name_H-M 'R -3 :H'
_cell_angle_alpha 90
_cell_angle_beta 90
_cell_angle_gamma 120
_cell_formula_units_Z 3
_cell_length_a 12.5077(7)
_cell_length_b 12.5077(7)
_cell_length_c 13.0995(7)
_cell_measurement_temperature 293
_cell_volume 1774.76(17)
_diffrn_ambient_temperature 293
_diffrn_radiation_probe neutron
_diffrn_radiation_wavelength -1
_exptl_absorpt_coefficient_mu 0
_exptl_crystal_density_diffrn 1.5067
_exptl_crystal_F_000 840
_pd_instr_location ' ?'
_pd_meas_2theta_range_max 96.639
_pd_meas_2theta_range_min 18.002
_pd_meas_number_of_points 2804
_pd_proc_2theta_range_max 96.639
_pd_proc_2theta_range_min 18.002
_pd_proc_ls_background_function 'Manual background'
_pd_proc_ls_pref_orient_corr none
_pd_proc_ls_profile_function Pseudo-Voigt
_pd_proc_ls_prof_R_factor 0.0123
_pd_proc_ls_prof_wR_expected 0.0040
_pd_proc_ls_prof_wR_factor 0.0096
_refine_diff_density_max 1.01
_refine_diff_density_min -0.98
_refine_ls_hydrogen_treatment refall
_refine_ls_number_constraints 0
_refine_ls_number_parameters 70
_refine_ls_number_restraints 0
_refine_ls_shift/su_max 0.6397
_refine_ls_shift/su_mean 0.1642
_refine_ls_weighting_scheme sigma
_cod_data_source_file jp412228r_si_006.cif
_cod_data_source_block I
_cod_depositor_comments
;
The following automatic conversions were performed:

data name '_atom_site_site_symmetry_mutiplicity' was replaced with
'_atom_site_site_symmetry_multiplicity' as specified in the
replacement file 'data/replacement-values/replacement_tags.lst'.

Automatic conversion script
Id: cif_correct_tags 9268 2022-04-12 08:56:07Z antanas 
;
_cod_original_cell_volume 1774.75(17)
_cod_original_sg_symbol_H-M 'R -3'
_cod_database_code 1513810

loop_
_symmetry_equiv_pos_site_id
_symmetry_equiv_pos_as_xyz
1 x,y,z
2 -y,x-y,z
3 -x+y,-x,z
4 -x,-y,-z
5 y,-x+y,-z
6 x-y,x,-z
7 x+2/3,y+1/3,z+1/3
8 -y+2/3,x-y+1/3,z+1/3
9 -x+y+2/3,-x+1/3,z+1/3
10 -x+2/3,-y+1/3,-z+1/3
11 y+2/3,-x+y+1/3,-z+1/3
12 x-y+2/3,x+1/3,-z+1/3
13 x+1/3,y+2/3,z+2/3
14 -y+1/3,x-y+2/3,z+2/3
15 -x+y+1/3,-x+2/3,z+2/3
16 -x+1/3,-y+2/3,-z+2/3
17 y+1/3,-x+y+2/3,-z+2/3
18 x-y+1/3,x+2/3,-z+2/3

loop_
_atom_site_label
_atom_site_type_symbol
_atom_site_fract_x
_atom_site_fract_y
_atom_site_fract_z
_atom_site_adp_type
_atom_site_U_iso_or_equiv
_atom_site_site_symmetry_multiplicity
_atom_site_occupancy
_atom_site_calc_flag
Si1 Si 0 0 0.2122(13) Uiso 0.047(5) 6 1 d
Si2 Si 0.0203(7) 0.2102(8) 0.0672(6) Uiso 0.0176(16) 18 1 d
O1 O 0.0098(8) 0.1274(6) 0.1675(5) Uiso 0.0399(18) 18 1 d
O2 O -0.1078(7) 0.1322(7) -0.0036(8) Uiso 0.057(2) 18 1 d
C1 C 0 0 0.3470(16) Uiso 0.069(5) 6 1 d
C2 C 0.0302(7) 0.3543(6) 0.1142(5) Uiso 0.0395(18) 18 1 d
H1 H 0.0776(17) 0.063(2) 0.3799(14) Uani 0.111(19) 18 1 d
H2 H 0.1135(11) 0.4120(13) 0.1567(11) Uani 0.087(8) 18 1 d
H3 H -0.0460(10) 0.3310(15) 0.1583(11) Uani 0.098(8) 18 1 d
H4 H 0.041(3) 0.411(2) 0.061(2) Uani 0.118(17) 18 1 d

loop_
_atom_site_aniso_label
_atom_site_aniso_type_symbol
_atom_site_aniso_U_11
_atom_site_aniso_U_22
_atom_site_aniso_U_33
_atom_site_aniso_U_12
_atom_site_aniso_U_13
_atom_site_aniso_U_23
H1 H 0.079(17) 0.18(3) 0.11(2) 0.070(18) -0.002(14) -0.101(17)
H2 H 0.055(8) 0.072(9) 0.097(12) 0.011(8) -0.054(8) -0.022(8)
H3 H 0.026(8) 0.090(11) 0.146(14) 0.027(8) 0.054(9) -0.017(10)
H4 H 0.21(3) 0.077(13) 0.15(2) -0.004(16) -0.14(2) -0.020(14)

loop_
_atom_type_symbol
_atom_type_scat_length_neutron
_atom_type_scat_source
Si 4.149 International_Tables_Vol_C
C 6.646 International_Tables_Vol_C
H -3.739 International_Tables_Vol_C
O 5.803 International_Tables_Vol_C

loop_
_geom_angle_atom_site_label_1
_geom_angle_atom_site_label_2
_geom_angle_atom_site_label_3
_geom_angle_site_symmetry_1
_geom_angle_site_symmetry_3
_geom_angle
O1 Si1 O1 . 2_555 108.0(7)
O1 Si1 O1 . 3_555 108.0(7)
O1 Si1 C1 . . 110.9(6)
O1 Si1 H1 . . 100.9(9)
O1 Si1 H1 . 2_555 97.0(11)
O1 Si1 H1 . 3_555 132.8(10)
O1 Si1 O1 2_555 3_555 108.0(7)
O1 Si1 C1 2_555 . 110.9(6)
O1 Si1 H1 2_555 . 132.8(9)
O1 Si1 H1 2_555 2_555 100.9(7)
O1 Si1 H1 2_555 3_555 97.0(7)
O1 Si1 C1 3_555 . 110.9(6)
O1 Si1 H1 3_555 . 97.0(8)
O1 Si1 H1 3_555 2_555 132.8(11)
O1 Si1 H1 3_555 3_555 100.9(11)
C1 Si1 H1 . . 22.1(4)
C1 Si1 H1 . 2_555 22.1(9)
C1 Si1 H1 . 3_555 22.1(6)
H1 Si1 H1 . 2_555 38.0(9)
H1 Si1 H1 . 3_555 38.0(8)
H1 Si1 H1 2_555 3_555 38.0(13)
O1 Si2 O2 . . 108.9(6)
O1 Si2 O2 . 5_555 111.8(9)
O1 Si2 C2 . . 107.1(6)
O1 Si2 H2 . . 96.5(6)
O1 Si2 H3 . . 93.2(6)
O1 Si2 H4 . . 128.6(8)
O2 Si2 O2 . 5_555 109.7(7)
O2 Si2 C2 . . 109.2(7)
O2 Si2 H2 . . 132.7(8)
O2 Si2 H3 . . 96.4(7)
O2 Si2 H4 . . 99.3(9)
O2 Si2 C2 5_555 . 110.0(6)
O2 Si2 H2 5_555 . 96.0(6)
O2 Si2 H3 5_555 . 134.2(7)
O2 Si2 H4 5_555 . 97.0(9)
C2 Si2 H2 . . 23.5(5)
C2 Si2 H3 . . 24.2(4)
C2 Si2 H4 . . 21.5(7)
H2 Si2 H3 . . 41.6(5)
H2 Si2 H4 . . 36.9(8)
H3 Si2 H4 . . 40.5(8)
Si1 O1 Si2 . . 147.5(8)
Si2 O2 Si2 . 6_555 148.7(10)
Si1 C1 H1 . . 115.8(15)
Si1 C1 H1 . 2_555 115.8(17)
Si1 C1 H1 . 3_555 115.8(15)
H1 C1 H1 . 2_555 102(2)
H1 C1 H1 . 3_555 102(3)
H1 C1 H1 2_555 3_555 102(3)
Si2 C2 H2 . . 113.3(12)
Si2 C2 H3 . . 108.1(11)
Si2 C2 H4 . . 113.3(18)
H2 C2 H3 . . 110.5(13)
H2 C2 H4 . . 98.6(17)
H3 C2 H4 . . 113(2)
Si1 H1 C1 . . 42.1(13)
Si1 H1 H1 . 2_555 71.0(10)
Si1 H1 H1 . 3_555 71.0(10)
C1 H1 H1 . 2_555 38.8(15)
C1 H1 H1 . 3_555 38.8(16)
H1 H1 H1 2_555 3_555 60(2)
Si2 H2 C2 . . 43.2(9)
Si2 H2 H3 . . 65.9(7)
Si2 H2 H4 . . 68.5(12)
C2 H2 H3 . . 33.7(8)
C2 H2 H4 . . 37.7(10)
H3 H2 H4 . . 60.3(11)
Si2 H3 C2 . . 47.7(9)
Si2 H3 H2 . . 72.5(8)
Si2 H3 H4 . . 70.4(13)
C2 H3 H2 . . 35.8(7)
C2 H3 H4 . . 32.3(14)
H2 H3 H4 . . 54.4(12)
Si2 H4 C2 . . 45.1(15)
Si2 H4 H2 . . 74.6(14)
Si2 H4 H3 . . 69.1(12)
C2 H4 H2 . . 43.6(13)
C2 H4 H3 . . 34.9(13)
H2 H4 H3 . . 65.3(12)

loop_
_geom_bond_atom_site_label_1
_geom_bond_atom_site_label_2
_geom_bond_site_symmetry_2
_geom_bond_distance
Si1 O1 . 1.644(10)
Si1 O1 2_555 1.644(9)
Si1 O1 3_555 1.644(14)
Si1 C1 . 1.77(3)
Si1 H1 . 2.37(2)
Si1 H1 2_555 2.37(3)
Si1 H1 3_555 2.37(2)
Si2 O1 . 1.637(12)
Si2 O2 . 1.678(11)
Si2 O2 5_555 1.506(13)
Si2 C2 . 1.850(13)
Si2 H2 . 2.482(17)
Si2 H3 . 2.38(2)
Si2 H4 . 2.40(3)
C1 H1 . 0.991(19)
C1 H1 2_555 0.99(4)
C1 H1 3_555 0.99(2)
C2 H2 . 1.079(14)
C2 H3 . 1.024(16)
C2 H4 . 0.96(3)
H1 H1 2_555 1.55(4)
H1 H1 3_555 1.55(3)
H2 H3 . 1.728(16)
H2 H4 . 1.55(3)
H3 H4 . 1.65(3)
